data_4033798
loop_
_publ_author_name
'Guy, Laure'
'Mosser, Ma\"elle'
'Pitrat, Delphine'
'Mulatier, Jean-Christophe'
'Kuku\/lka, Mercedes'
'Srebro-Hooper, Monika'
'Jeanneau, Erwann'
'Bensalah-Ledoux, Amina'
'Baguenard, Bruno'
'Guy, St\'ephan'

_publ_section_title
;
 Modulation of Chiroptical Properties in a Series of Helicene-like
 Compounds.
;
_journal_issue 17
_journal_name_full 'The Journal of organic chemistry'
_journal_page_first 10870
_journal_page_last 10876
_journal_paper_doi 10.1021/acs.joc.9b01465
_journal_volume 84
_journal_year 2019
_chemical_formula_moiety 'C44 H32 N2 O2, 2(C2 H3 N)'
_chemical_formula_sum 'C48 H38 N4 O2'
_chemical_formula_weight 702.82
_space_group_crystal_system monoclinic
_space_group_IT_number 15
_space_group_name_Hall '-I 2ya'
_space_group_name_H-M_alt 'I 1 2/a 1'
_atom_sites_solution_hydrogens geom
_atom_sites_solution_primary dual
_audit_creation_date 2019-04-14
_audit_creation_method
;
Olex2 1.2
(compiled 2018.05.29 svn.r3508 for OlexSys, GUI svn.r5506)
;
_cell_angle_alpha 90
_cell_angle_beta 117.408(11)
_cell_angle_gamma 90
_cell_formula_units_Z 4
_cell_length_a 24.080(2)
_cell_length_b 8.0155(5)
_cell_length_c 20.6822(18)
_cell_measurement_reflns_used 13629
_cell_measurement_temperature 100
_cell_measurement_theta_max 66.9000
_cell_measurement_theta_min 4.0850
_cell_volume 3543.8(6)
_computing_cell_refinement 'CrysAlisPro 1.171.39.46 (Rigaku OD, 2018)'
_computing_data_collection 'CrysAlisPro 1.171.39.46 (Rigaku OD, 2018)'
_computing_data_reduction 'CrysAlisPro 1.171.39.46 (Rigaku OD, 2018)'
_computing_molecular_graphics 'Olex2 (Dolomanov et al., 2009)'
_computing_publication_material 'Olex2 (Dolomanov et al., 2009)'
_computing_structure_refinement 'ShelXL (Sheldrick, 2015)'
_computing_structure_solution 'ShelXT (Sheldrick, 2015)'
_diffrn_ambient_temperature 100
_diffrn_detector 'CCD plate'
_diffrn_detector_area_resol_mean 10.4685
_diffrn_detector_type Atlas
_diffrn_measured_fraction_theta_full 0.990
_diffrn_measured_fraction_theta_max 0.990
_diffrn_measurement_details
;
List of Runs (angles in degrees, time in seconds):

  # Type    Start    End  Width  t~exp~   \w     \q     \k     \f   Frames
--------------------------------------------------------------------------
  1  \w   -114.00 -13.00   1.00    5.00    --  -41.64 -61.00  42.00  101
  2  \w     13.00 114.00   1.00    5.00    --   41.64  61.00-179.00  101
  3  \w     63.00 165.00   1.00   20.00    --   92.50  61.00-179.00  102
  4  \w     20.00 122.00   1.00   20.00    --   92.50 -61.00  42.00  102
  5  \w     -3.00  24.00   1.00    5.00    --   32.00  84.00-109.21   27
  6  \w    -71.00  31.00   1.00    5.00    --  -41.64  61.00-179.00  102
  7  \w     -3.00  96.00   1.00    5.00    --   41.64-125.00  60.00   99
  8  \w     17.00 116.00   1.00    5.00    --   41.64  37.00 120.00   99
  9  \w      1.00 122.00   1.00    5.00    --   41.64  19.00  60.00  121
 10  \w    -29.00  70.00   1.00    5.00    --   41.64 -61.00  42.00   99
 11  \w     15.00  47.00   1.00    5.00    --   48.00  79.00 124.78   32
 12  \w     15.00  45.00   1.00    5.00    --   48.00  79.00  12.90   30
 13  \w     20.00  51.00   1.00    5.00    --   52.00  78.00 179.00   31
 14  \w     19.00  51.00   1.00    5.00    --   52.00  79.00-100.43   32
 15  \w     23.00  61.00   1.00    5.00    --   56.00  77.00-152.16   38
 16  \w     25.00  58.00   1.00    5.00    --   56.00  77.00 -61.20   33
 17  \w     27.00  53.00   1.00    5.00    --   60.00  78.00  56.33   26
 18  \w     27.00  54.00   1.00    5.00    --   60.00  77.00  24.89   27
 19  \w     27.00  54.00   1.00    5.00    --   60.00  79.00 -43.61   27
 20  \w    112.00 137.00   1.00    5.00    --   60.00  78.00  56.33   25
 21  \w     32.00  59.00   1.00    5.00    --   64.00  79.00 103.53   27
 22  \w     31.00  63.00   1.00    5.00    --   64.00  78.00-115.87   32
 23  \w     35.00  69.00   1.00   20.00    --   68.00  79.00-154.10   34
 24  \w     36.00  77.00   1.00   20.00    --   68.00  76.00 -46.95   41
 25  \w     36.00  61.00   1.00   20.00    --   68.00  78.00  57.42   25
 26  \w     39.00  65.00   1.00   20.00    --   72.00  77.00 128.00   26
 27  \w    111.00 147.00   1.00   20.00    --   72.00  78.00  33.13   36
 28  \w     39.00  66.00   1.00   20.00    --   72.00  78.00 -11.25   27
 29  \w     39.00  65.00   1.00   20.00    --   72.00  78.00  33.13   26
 30  \w     40.00  67.00   1.00   20.00    --   72.00  79.00  74.61   27
 31  \w     40.00  67.00   1.00   20.00    --   72.00  78.00 148.71   27
 32  \w     40.00  67.00   1.00   20.00    --   72.00  77.00-179.65   27
 33  \w     39.00  68.00   1.00   20.00    --   72.00  79.00-109.41   29
 34  \w     47.00  84.00   1.00   20.00    --   80.00  79.00 -45.22   37
 35  \w    123.00 164.00   1.00   20.00    --   92.50  77.00 150.00   41
 36  \w     60.00  86.00   1.00   20.00    --   92.50  77.00 150.00   26
 37  \w     10.00  46.00   1.00   20.00    --   92.50 -92.00  47.05   36
 38  \w    129.00 156.00   1.00   20.00    --   92.50  77.00  60.00   27
 39  \w     60.00  86.00   1.00   20.00    --   92.50  77.00  60.00   26
 40  \w    116.00 155.00   1.00   20.00    --   92.50  77.00 -60.00   39
 41  \w     60.00 126.00   1.00   20.00    --   92.50  77.00 120.00   66
 42  \w     12.00  37.00   1.00   20.00    --   92.50 -94.00 -60.00   25
 43  \w     60.00 150.00   1.00   20.00    --   92.50  77.00-150.00   90
 44  \w     60.00 101.00   1.00   20.00    --   92.50  77.00 -60.00   41
 45  \w     74.00 130.00   1.00   20.00    --   92.50 -93.00 166.60   56
 46  \w     21.00  46.00   1.00   20.00    --   92.50 -93.00 166.60   25
 47  \w     99.00 126.00   1.00   20.00    --   92.50 -93.00 -74.03   27
 48  \w    132.00 158.00   1.00   20.00    --   92.50  45.00  90.00   26
 49  \w     20.00  55.00   1.00   20.00    --   92.50 -45.00-150.00   35
 50  \w     21.00  74.00   1.00   20.00    --   92.50 -45.00  60.00   53
 51  \w    118.00 163.00   1.00   20.00    --   92.50  77.00-120.00   45
 52  \w     60.00 151.00   1.00   20.00    --   92.50  77.00   0.00   91
 53  \w     60.00  87.00   1.00   20.00    --   92.50  77.00-120.00   27
 54  \w     10.00  61.00   1.00   20.00    --   92.50 -93.00 -74.03   51
 55  \w     10.00  58.00   1.00   20.00    --   92.50 -93.00  -4.94   48
 56  \w     71.00 109.00   1.00   20.00    --   92.50 -93.00  -4.94   38
 57  \w     20.00  70.00   1.00   20.00    --   92.50 -61.00 -90.00   50
 58  \w     53.00  80.00   1.00   20.00    --   92.50 -94.00 -60.00   27
 59  \w     29.00  68.00   1.00   20.00    --   92.50 -45.00  30.00   39
 60  \w     71.00 115.00   1.00   20.00    --   92.50  61.00-150.00   44
 61  \w    128.00 154.00   1.00   20.00    --   92.50  77.00 -90.00   26
 62  \w     60.00  92.00   1.00   20.00    --   92.50-125.00  90.00   32
 63  \w     20.00  76.00   1.00   20.00    --   92.50 -45.00 120.00   56
 64  \w     20.00  45.00   1.00   20.00    --   92.50-125.00  90.00   25
 65  \w     33.00 119.00   1.00   20.00    --   92.50 -61.00 120.00   86
 66  \w     56.00  93.00   1.00   20.00    --   92.50  15.00 150.00   37
 67  \w     62.00  88.00   1.00   20.00    --   92.50 -54.00-169.96   26
 68  \w     60.00 116.00   1.00   20.00    --   92.50  77.00 -90.00   56
 69  \w     67.00 113.00   1.00   20.00    --   92.50  45.00  90.00   46
 70  \w     44.00  91.00   1.00   20.00    --   92.50  15.00 -90.00   47
 71  \w     98.00 151.00   1.00   20.00    --   92.50  61.00 150.00   53
 72  \w    123.00 167.00   1.00   20.00    --   92.50  77.00 -30.00   44
 73  \w     75.00 162.00   1.00   20.00    --   92.50  45.00 -30.00   87
 74  \w     60.00  92.00   1.00   20.00    --   92.50  77.00 -30.00   32
 75  \w    130.00 169.00   1.00   20.00    --   92.50  77.00  90.00   39
 76  \w     78.00 131.00   1.00   20.00    --   92.50 125.00  60.00   53
 77  \w     19.00  48.00   1.00   20.00    --   92.50 -92.00-126.15   29
 78  \w     66.00 130.00   1.00   20.00    --   92.50 -92.00-126.15   64
 79  \w    140.00 168.00   1.00   20.00    --   92.50  77.00-180.00   28
 80  \w     40.00  99.00   1.00   20.00    --   92.50 -77.00  60.00   59
 81  \w     60.00  97.00   1.00   20.00    --   92.50  77.00-180.00   37
 82  \w    121.00 158.00   1.00   20.00    --   92.50  15.00 -90.00   37
 83  \w     60.00 101.00   1.00   20.00    --   92.50  77.00  90.00   41
 84  \w    135.00 161.00   1.00   20.00    --   92.50  61.00 -13.76   26
 85  \w     63.00 130.00   1.00   20.00    --   92.50  61.00 -13.76   67
 86  \w    108.00 142.00   1.00   20.00    --   92.50  77.00  30.00   34
 87  \w    147.00 172.00   1.00   20.00    --   92.50  15.00 150.00   25
 88  \w    119.00 145.00   1.00   20.00    --   92.50  61.00-150.00   26
 89  \w     98.00 124.00   1.00   20.00    --   92.50  15.00 150.00   26
 90  \w     74.00 120.00   1.00   20.00    --   92.50 -61.00 -90.00   46
 91  \w     60.00  93.00   1.00   20.00    --   92.50  77.00  30.00   33
 92  \w     79.00 131.00   1.00   20.00    --   92.50 -92.00  47.05   52
 93  \w    141.00 167.00   1.00   20.00    --   92.50  77.00 120.00   26
 94  \w     66.00 168.00   1.00   20.00    --   92.50  30.00 -60.00  102
;
_diffrn_measurement_device 'four-circle diffractometer'
_diffrn_measurement_device_type 'Xcalibur, Atlas, Gemini ultra'
_diffrn_measurement_method '\w scans'
_diffrn_orient_matrix_type 'CrysAlisPro convention (1999,Acta A55,543-557)'
_diffrn_orient_matrix_UB_11 0.0542060000
_diffrn_orient_matrix_UB_12 0.0367086000
_diffrn_orient_matrix_UB_13 0.0760587000
_diffrn_orient_matrix_UB_21 0.0222794000
_diffrn_orient_matrix_UB_22 0.1429358000
_diffrn_orient_matrix_UB_23 -0.0321948000
_diffrn_orient_matrix_UB_31 -0.0418725000
_diffrn_orient_matrix_UB_32 0.1232010000
_diffrn_orient_matrix_UB_33 0.0148722000
_diffrn_radiation_monochromator graphite
_diffrn_radiation_probe x-ray
_diffrn_radiation_type CuK\a
_diffrn_radiation_wavelength 1.54184
_diffrn_reflns_av_R_equivalents 0.0657
_diffrn_reflns_av_unetI/netI 0.0199
_diffrn_reflns_Laue_measured_fraction_full 0.990
_diffrn_reflns_Laue_measured_fraction_max 0.990
_diffrn_reflns_limit_h_max 28
_diffrn_reflns_limit_h_min -28
_diffrn_reflns_limit_k_max 9
_diffrn_reflns_limit_k_min -9
_diffrn_reflns_limit_l_max 24
_diffrn_reflns_limit_l_min -24
_diffrn_reflns_number 47158
_diffrn_reflns_point_group_measured_fraction_full 0.990
_diffrn_reflns_point_group_measured_fraction_max 0.990
_diffrn_reflns_theta_full 67.270
_diffrn_reflns_theta_max 67.270
_diffrn_reflns_theta_min 4.136
_diffrn_source 'fine-focus sealed X-ray tube'
_diffrn_source_type 'Enhance (Mo) X-ray Source'
_exptl_absorpt_coefficient_mu 0.637
_exptl_absorpt_correction_T_max 0.959
_exptl_absorpt_correction_T_min 0.835
_exptl_absorpt_correction_type analytical
_exptl_absorpt_process_details
;
CrysAlisPro 1.171.39.46 (Rigaku Oxford Diffraction, 2018)
Analytical numeric absorption correction using a multifaceted crystal
			model based on expressions derived by R.C. Clark & J.S. Reid.
(Clark, R. C. & Reid, J. S. (1995). Acta Cryst. A51, 887-897)
Empirical absorption correction using spherical harmonics,
 implemented in SCALE3 ABSPACK scaling algorithm.
;
_exptl_crystal_colour yellow
_exptl_crystal_colour_primary yellow
_exptl_crystal_density_diffrn 1.317
_exptl_crystal_description plate
_exptl_crystal_F_000 1480
_exptl_crystal_recrystallization_method 'The material was recrystallised from --- by'
_exptl_crystal_size_max 0.439
_exptl_crystal_size_mid 0.265
_exptl_crystal_size_min 0.066
_refine_diff_density_max 0.585
_refine_diff_density_min -0.236
_refine_diff_density_rms 0.043
_refine_ls_extinction_method none
_refine_ls_goodness_of_fit_ref 1.022
_refine_ls_hydrogen_treatment constr
_refine_ls_matrix_type full
_refine_ls_number_parameters 246
_refine_ls_number_reflns 3157
_refine_ls_number_restraints 0
_refine_ls_restrained_S_all 1.022
_refine_ls_R_factor_all 0.0505
_refine_ls_R_factor_gt 0.0445
_refine_ls_shift/su_max 0.001
_refine_ls_shift/su_mean 0.000
_refine_ls_structure_factor_coef Fsqd
_refine_ls_weighting_details 'w=1/[\s^2^(Fo^2^)+(0.0715P)^2^+3.1270P] where P=(Fo^2^+2Fc^2^)/3'
_refine_ls_weighting_scheme calc
_refine_ls_wR_factor_gt 0.1192
_refine_ls_wR_factor_ref 0.1254
_reflns_Friedel_coverage 0.000
_reflns_number_gt 2758
_reflns_number_total 3157
_reflns_threshold_expression 'I > 2\s(I)'
_cod_data_source_file jo9b01465_si_003.cif
_cod_data_source_block bisfnaphome
_cod_original_cell_volume 3543.9(6)
_cod_database_code 4033798
_shelx_shelxl_version_number 2018/3
_chemical_oxdiff_formula 'C94 H75 N6 O8'
_shelx_space_group_comment
;
The symmetry employed for this shelxl refinement is uniquely defined
by the following loop, which should always be used as a source of
symmetry information in preference to the above space-group names.
They are only intended as comments.
;
_reflns_odcompleteness_completeness 99.39
_reflns_odcompleteness_iscentric 1
_reflns_odcompleteness_theta 66.97
_olex2_refinement_description
;
1. Fixed Uiso
 At 1.2 times of:
  All C(H) groups, All C(H,H) groups
 At 1.5 times of:
  All C(H,H,H) groups
2.a Secondary CH2 refined with riding coordinates:
 C6(H6A,H6B), C7(H7A,H7B)
2.b Aromatic/amide H refined with riding coordinates:
 C3(H3), C4(H4), C9(H9), C11(H11), C12(H12), C14(H14), C15(H15), C16(H16),
 C17(H17)
2.c Idealised Me refined as rotating group:
 C1(H1A,H1B,H1C), C24(H24A,H24B,H24C)
;
_olex2_date_sample_data_collection 2015-03-25
_olex2_exptl_crystal_mounting_method 'The crystal was mounted on a nylon loop in perfluoroether oil'
_olex2_submission_original_sample_id BisFNaphOME
_olex2_submission_special_instructions 'No special instructions were received'
_oxdiff_exptl_absorpt_empirical_details
;
Empirical correction (ABSPACK) includes:
- Absorption correction using spherical harmonics
- Frame scaling
;
_oxdiff_exptl_absorpt_empirical_full_max 1.707
_oxdiff_exptl_absorpt_empirical_full_min 0.596

loop_
_space_group_symop_operation_xyz
'x, y, z'
'-x+1/2, y, -z'
'x+1/2, y+1/2, z+1/2'
'-x+1, y+1/2, -z+1/2'
'-x, -y, -z'
'x-1/2, -y, z'
'-x+1/2, -y+1/2, -z+1/2'
'x, -y+1/2, z+1/2'

loop_
_atom_site_label
_atom_site_type_symbol
_atom_site_fract_x
_atom_site_fract_y
_atom_site_fract_z
_atom_site_U_iso_or_equiv
_atom_site_adp_type
_atom_site_occupancy
_atom_site_site_symmetry_order
_atom_site_calc_flag
_atom_site_refinement_flags_posn
O1 O 0.84560(5) 0.19273(14) 0.54097(5) 0.0306(3) Uani 1 1 d .
N1 N 0.65650(5) 0.57945(15) 0.47546(6) 0.0217(3) Uani 1 1 d .
C1 C 0.91167(7) 0.1809(2) 0.57315(10) 0.0396(4) Uani 1 1 d .
H1A H 0.923808 0.128447 0.538735 0.059 Uiso 1 1 calc GR
H1B H 0.926959 0.113275 0.617509 0.059 Uiso 1 1 calc GR
H1C H 0.929928 0.292880 0.585445 0.059 Uiso 1 1 calc GR
C2 C 0.81997(7) 0.26661(19) 0.58088(8) 0.0254(3) Uani 1 1 d .
C3 C 0.84656(7) 0.2554(2) 0.65623(8) 0.0290(4) Uani 1 1 d .
H3 H 0.885583 0.200706 0.683024 0.035 Uiso 1 1 calc R
C4 C 0.81562(7) 0.3246(2) 0.69178(8) 0.0289(4) Uani 1 1 d .
H4 H 0.833860 0.317142 0.743345 0.035 Uiso 1 1 calc R
C5 C 0.75876(7) 0.40446(19) 0.65411(8) 0.0258(3) Uani 1 1 d .
C6 C 0.72417(7) 0.4736(2) 0.69299(8) 0.0296(4) Uani 1 1 d .
H6A H 0.731995 0.595039 0.700704 0.036 Uiso 1 1 calc R
H6B H 0.739455 0.419674 0.741237 0.036 Uiso 1 1 calc R
C7 C 0.65433(7) 0.4420(2) 0.64795(8) 0.0273(3) Uani 1 1 d .
H7A H 0.646070 0.320426 0.643039 0.033 Uiso 1 1 calc R
H7B H 0.631351 0.491472 0.672500 0.033 Uiso 1 1 calc R
C8 C 0.63237(7) 0.51899(18) 0.57395(8) 0.0246(3) Uani 1 1 d .
C9 C 0.57666(7) 0.60171(19) 0.53841(8) 0.0259(3) Uani 1 1 d .
H9 H 0.549894 0.610789 0.560567 0.031 Uiso 1 1 calc R
C10 C 0.55846(7) 0.67354(18) 0.46949(8) 0.0246(3) Uani 1 1 d .
C11 C 0.50121(7) 0.7629(2) 0.43021(8) 0.0281(4) Uani 1 1 d .
H11 H 0.473571 0.775990 0.450999 0.034 Uiso 1 1 calc R
C12 C 0.48571(7) 0.8291(2) 0.36384(8) 0.0283(3) Uani 1 1 d .
H12 H 0.447509 0.888589 0.338929 0.034 Uiso 1 1 calc R
C13 C 0.52610(7) 0.81087(19) 0.33062(8) 0.0253(3) Uani 1 1 d .
C14 C 0.51042(7) 0.8791(2) 0.26151(8) 0.0288(4) Uani 1 1 d .
H14 H 0.472565 0.940038 0.236536 0.035 Uiso 1 1 calc R
C15 C 0.54892(7) 0.8589(2) 0.22988(8) 0.0314(4) Uani 1 1 d .
H15 H 0.537721 0.905602 0.183279 0.038 Uiso 1 1 calc R
C16 C 0.60493(7) 0.7693(2) 0.26627(8) 0.0294(4) Uani 1 1 d .
H16 H 0.631083 0.753200 0.243671 0.035 Uiso 1 1 calc R
C17 C 0.62221(7) 0.70453(19) 0.33438(8) 0.0252(3) Uani 1 1 d .
H17 H 0.660573 0.645609 0.358913 0.030 Uiso 1 1 calc R
C18 C 0.58353(7) 0.72486(18) 0.36801(7) 0.0228(3) Uani 1 1 d .
C19 C 0.60049(7) 0.65671(18) 0.43978(7) 0.0221(3) Uani 1 1 d .
C20 C 0.67163(7) 0.50901(18) 0.53975(7) 0.0220(3) Uani 1 1 d .
C21 C 0.73226(7) 0.41965(18) 0.57756(7) 0.0230(3) Uani 1 1 d .
C22 C 0.76320(6) 0.35018(18) 0.54056(7) 0.0225(3) Uani 1 1 d .
N2 N 0.86234(8) -0.0191(2) 0.37627(9) 0.0509(4) Uani 1 1 d .
C23 C 0.82366(9) -0.0423(2) 0.39199(10) 0.0429(5) Uani 1 1 d .
C24 C 0.77350(9) -0.0744(2) 0.41035(11) 0.0460(5) Uani 1 1 d .
H24A H 0.739549 -0.133493 0.370063 0.069 Uiso 1 1 calc GR
H24B H 0.757776 0.031727 0.418975 0.069 Uiso 1 1 calc GR
H24C H 0.789197 -0.142983 0.454467 0.069 Uiso 1 1 calc GR

loop_
_atom_site_aniso_label
_atom_site_aniso_U_11
_atom_site_aniso_U_22
_atom_site_aniso_U_33
_atom_site_aniso_U_23
_atom_site_aniso_U_13
_atom_site_aniso_U_12
O1 0.0230(5) 0.0361(6) 0.0273(6) -0.0008(5) 0.0071(4) 0.0043(4)
N1 0.0214(6) 0.0229(6) 0.0178(6) -0.0015(5) 0.0064(5) -0.0016(5)
C1 0.0254(8) 0.0506(11) 0.0372(9) 0.0039(8) 0.0096(7) 0.0129(8)
C2 0.0220(7) 0.0267(8) 0.0246(7) 0.0019(6) 0.0083(6) -0.0027(6)
C3 0.0231(7) 0.0317(8) 0.0246(7) 0.0072(6) 0.0043(6) -0.0022(6)
C4 0.0267(8) 0.0357(9) 0.0178(7) 0.0042(6) 0.0047(6) -0.0072(7)
C5 0.0248(7) 0.0297(8) 0.0198(7) 0.0010(6) 0.0077(6) -0.0069(6)
C6 0.0322(8) 0.0359(9) 0.0187(7) 0.0001(6) 0.0101(6) -0.0057(7)
C7 0.0291(8) 0.0334(8) 0.0215(7) 0.0002(6) 0.0135(6) -0.0025(7)
C8 0.0272(8) 0.0250(7) 0.0213(7) -0.0033(6) 0.0107(6) -0.0057(6)
C9 0.0267(8) 0.0284(8) 0.0252(7) -0.0040(6) 0.0140(6) -0.0039(6)
C10 0.0239(7) 0.0250(7) 0.0239(7) -0.0034(6) 0.0101(6) -0.0025(6)
C11 0.0236(8) 0.0327(8) 0.0294(8) -0.0034(6) 0.0134(6) -0.0014(6)
C12 0.0215(7) 0.0293(8) 0.0298(8) 0.0000(6) 0.0083(6) 0.0015(6)
C13 0.0236(7) 0.0241(7) 0.0235(7) -0.0021(6) 0.0068(6) -0.0020(6)
C14 0.0226(7) 0.0315(8) 0.0249(7) 0.0030(6) 0.0045(6) 0.0009(6)
C15 0.0290(8) 0.0386(9) 0.0216(7) 0.0051(7) 0.0073(6) -0.0018(7)
C16 0.0282(8) 0.0361(9) 0.0239(7) 0.0021(6) 0.0119(6) -0.0005(7)
C17 0.0232(7) 0.0275(8) 0.0224(7) 0.0000(6) 0.0082(6) -0.0004(6)
C18 0.0222(7) 0.0219(7) 0.0200(7) -0.0024(6) 0.0061(6) -0.0035(6)
C19 0.0223(7) 0.0216(7) 0.0203(7) -0.0032(5) 0.0080(6) -0.0034(6)
C20 0.0227(7) 0.0227(7) 0.0178(7) -0.0035(5) 0.0069(6) -0.0047(6)
C21 0.0219(7) 0.0248(7) 0.0188(7) 0.0000(6) 0.0064(6) -0.0053(6)
C22 0.0214(7) 0.0236(7) 0.0190(7) 0.0007(6) 0.0063(6) -0.0032(6)
N2 0.0416(9) 0.0563(11) 0.0553(10) 0.0204(8) 0.0226(8) 0.0048(8)
C23 0.0410(10) 0.0324(9) 0.0391(10) 0.0070(8) 0.0044(8) 0.0042(8)
C24 0.0458(11) 0.0354(10) 0.0540(11) 0.0025(8) 0.0205(9) 0.0076(8)

loop_
_atom_type_symbol
_atom_type_description
_atom_type_scat_dispersion_real
_atom_type_scat_dispersion_imag
_atom_type_scat_source
C C 0.0181 0.0091 'International Tables Vol C Tables 4.2.6.8 and 6.1.1.4'
H H 0.0000 0.0000 'International Tables Vol C Tables 4.2.6.8 and 6.1.1.4'
N N 0.0311 0.0180 'International Tables Vol C Tables 4.2.6.8 and 6.1.1.4'
O O 0.0492 0.0322 'International Tables Vol C Tables 4.2.6.8 and 6.1.1.4'

loop_
_exptl_crystal_face_index_h
_exptl_crystal_face_index_k
_exptl_crystal_face_index_l
_exptl_crystal_face_perp_dist
-14 0 0 0.0332
14 0 0 0.0332
11 1 -13 0.0586
-12 0 13 0.1662
-8 4 1 0.1328
2 -4 5 0.1241

loop_
_geom_angle_atom_site_label_1
_geom_angle_atom_site_label_2
_geom_angle_atom_site_label_3
_geom_angle
_geom_angle_site_symmetry_3
C2 O1 C1 117.72(12) .
C20 N1 C19 118.98(12) .
O1 C2 C3 122.98(13) .
O1 C2 C22 115.74(12) .
C3 C2 C22 121.23(14) .
C4 C3 C2 119.22(14) .
C3 C4 C5 121.55(13) .
C4 C5 C6 121.19(13) .
C4 C5 C21 119.39(14) .
C21 C5 C6 119.42(13) .
C5 C6 C7 109.80(12) .
C8 C7 C6 109.04(12) .
C9 C8 C7 122.99(13) .
C9 C8 C20 118.21(13) .
C20 C8 C7 118.78(13) .
C8 C9 C10 120.90(13) .
C9 C10 C11 123.36(13) .
C9 C10 C19 116.78(13) .
C19 C10 C11 119.86(13) .
C12 C11 C10 121.09(14) .
C11 C12 C13 120.97(14) .
C14 C13 C12 121.48(14) .
C14 C13 C18 118.78(14) .
C18 C13 C12 119.74(13) .
C15 C14 C13 120.96(14) .
C14 C15 C16 120.00(14) .
C17 C16 C15 120.41(14) .
C16 C17 C18 120.46(14) .
C13 C18 C19 119.08(13) .
C17 C18 C13 119.34(13) .
C17 C18 C19 121.57(13) .
N1 C19 C10 122.74(13) .
N1 C19 C18 118.04(13) .
C10 C19 C18 119.22(13) .
N1 C20 C8 122.32(13) .
N1 C20 C21 118.76(12) .
C8 C20 C21 118.91(12) .
C5 C21 C20 117.32(13) .
C22 C21 C5 119.76(13) .
C22 C21 C20 122.92(12) .
C2 C22 C21 118.80(13) .
C2 C22 C22 117.51(14) 2_656
C21 C22 C22 123.55(14) 2_656
N2 C23 C24 178.6(2) .

loop_
_geom_bond_atom_site_label_1
_geom_bond_atom_site_label_2
_geom_bond_distance
_geom_bond_site_symmetry_2
O1 C1 1.4171(19) .
O1 C2 1.3718(18) .
N1 C19 1.3531(19) .
N1 C20 1.3317(18) .
C2 C3 1.389(2) .
C2 C22 1.401(2) .
C3 C4 1.381(2) .
C4 C5 1.382(2) .
C5 C6 1.505(2) .
C5 C21 1.4137(19) .
C6 C7 1.523(2) .
C7 C8 1.503(2) .
C8 C9 1.368(2) .
C8 C20 1.420(2) .
C9 C10 1.407(2) .
C10 C11 1.429(2) .
C10 C19 1.412(2) .
C11 C12 1.354(2) .
C12 C13 1.433(2) .
C13 C14 1.410(2) .
C13 C18 1.415(2) .
C14 C15 1.368(2) .
C15 C16 1.403(2) .
C16 C17 1.374(2) .
C17 C18 1.405(2) .
C18 C19 1.453(2) .
C20 C21 1.485(2) .
C21 C22 1.406(2) .
C22 C22 1.495(3) 2_656
N2 C23 1.134(3) .
C23 C24 1.446(3) .

loop_
_exptl_oxdiff_crystal_face_indexfrac_h
_exptl_oxdiff_crystal_face_indexfrac_k
_exptl_oxdiff_crystal_face_indexfrac_l
_exptl_oxdiff_crystal_face_x
_exptl_oxdiff_crystal_face_y
_exptl_oxdiff_crystal_face_z
-13.9804 0.0002 -0.0252 -0.7597 -0.3106 0.5850
13.9804 -0.0002 0.0252 0.7597 0.3106 -0.5850
10.9932 1.0144 -12.9640 -0.3529 0.8073 -0.5281
-11.9993 -0.0149 12.9660 0.3352 -0.6869 0.6934
-8.0201 3.9971 0.9999 -0.2120 0.3605 0.8431
2.0211 -4.0040 4.9836 0.3416 -0.6877 -0.5038
